data_7707804
loop_
_publ_author_name
'Draho\<s, Bohuslav'
'\<Salitro\<s, Ivan'
'C\'isa\<rov\'a, Ivana'
'Herchel, Radovan'

_publ_section_title
;
 A multifunctional magnetic material based on a solid solution of
 Fe(ii)/Co(ii) complexes with a macrocyclic cyclam-based ligand.
;
_journal_issue 32
_journal_name_full 'Dalton transactions (Cambridge, England : 2003)'
_journal_page_first 11147
_journal_page_last 11157
_journal_paper_doi 10.1039/d1dt01534f
_journal_volume 50
_journal_year 2021
_chemical_formula_moiety 'C22 H34 Co N6, 2(Cl O4)'
_chemical_formula_sum 'C22 H34 Cl2 Co N6 O8'
_chemical_formula_weight 640.38
_space_group_crystal_system monoclinic
_space_group_IT_number 14
_space_group_name_Hall '-P 2yn'
_space_group_name_H-M_alt 'P 1 21/n 1'
_atom_sites_solution_hydrogens mixed
_audit_creation_method
;
Olex2 1.3
(compiled 2020.07.31 svn.rc2a77460 for OlexSys, GUI svn.r6226)
;
_audit_update_record
;
2021-01-22 deposited with the CCDC.	2021-07-05 downloaded from the CCDC.
;
_cell_angle_alpha 90
_cell_angle_beta 110.258(2)
_cell_angle_gamma 90
_cell_formula_units_Z 2
_cell_length_a 9.2833(6)
_cell_length_b 14.1761(10)
_cell_length_c 10.5176(7)
_cell_measurement_reflns_used 9789
_cell_measurement_temperature 120.(2)
_cell_measurement_theta_max 27.5352
_cell_measurement_theta_min 2.7449
_cell_volume 1298.51(15)
_computing_cell_refinement 'SAINT V8.38A (Bruker AXS Inc., 2017)'
_computing_data_collection 'Bruker Instrument Service vV6.2.9'
_computing_data_reduction 'SAINT V8.38A (Bruker AXS Inc., 2017)'
_computing_molecular_graphics 'Olex2 1.3 (Dolomanov et al., 2009)'
_computing_publication_material 'Olex2 1.3 (Dolomanov et al., 2009)'
_computing_structure_refinement 'SHELXL 2014/7 (Sheldrick, 2015)'
_computing_structure_solution 'SHELXT 2014/5 (Sheldrick, 2014)'
_diffrn_ambient_temperature 120.01
_diffrn_detector_area_resol_mean 10.4167
_diffrn_measured_fraction_theta_full 0.999
_diffrn_measured_fraction_theta_max 0.999
_diffrn_measurement_device_type 'Bruker D8 VENTURE Kappa Duo PHOTON 100 CMOS'
_diffrn_measurement_method '\f and \w scans'
_diffrn_radiation_monochromator 'Quazar Mo multilayer optic'
_diffrn_radiation_type MoK\a
_diffrn_radiation_wavelength 0.71073
_diffrn_reflns_av_R_equivalents 0.0232
_diffrn_reflns_av_unetI/netI 0.0122
_diffrn_reflns_Laue_measured_fraction_full 0.999
_diffrn_reflns_Laue_measured_fraction_max 0.999
_diffrn_reflns_limit_h_max 12
_diffrn_reflns_limit_h_min -12
_diffrn_reflns_limit_k_max 18
_diffrn_reflns_limit_k_min -18
_diffrn_reflns_limit_l_max 13
_diffrn_reflns_limit_l_min -13
_diffrn_reflns_number 28808
_diffrn_reflns_point_group_measured_fraction_full 0.999
_diffrn_reflns_point_group_measured_fraction_max 0.999
_diffrn_reflns_theta_full 25.242
_diffrn_reflns_theta_max 27.549
_diffrn_reflns_theta_min 2.515
_diffrn_source 'I\mS  micro-focus sealed tube'
_exptl_absorpt_coefficient_mu 0.927
_exptl_absorpt_correction_T_max 0.90
_exptl_absorpt_correction_T_min 0.85
_exptl_absorpt_correction_type multi-scan
_exptl_absorpt_process_details
;
SADABS-2016/2 - Bruker AXS area detector scaling and absorption correction
;
_exptl_crystal_colour pink
_exptl_crystal_colour_primary pink
_exptl_crystal_density_diffrn 1.638
_exptl_crystal_density_method 'not measured'
_exptl_crystal_description prism
_exptl_crystal_F_000 666
_exptl_crystal_size_max 0.24
_exptl_crystal_size_mid 0.178
_exptl_crystal_size_min 0.112
_refine_diff_density_max 0.420
_refine_diff_density_min -0.371
_refine_diff_density_rms 0.054
_refine_ls_extinction_coef 0.0155(11)
_refine_ls_extinction_expression Fc^*^=kFc[1+0.001xFc^2^\l^3^/sin(2\q)]^-1/4^
_refine_ls_extinction_method 'SHELXL-2014/7 (Sheldrick 2014'
_refine_ls_goodness_of_fit_ref 1.037
_refine_ls_hydrogen_treatment refU
_refine_ls_matrix_type full
_refine_ls_number_parameters 199
_refine_ls_number_reflns 2993
_refine_ls_number_restraints 0
_refine_ls_restrained_S_all 1.037
_refine_ls_R_factor_all 0.0247
_refine_ls_R_factor_gt 0.0234
_refine_ls_shift/su_max 0.001
_refine_ls_shift/su_mean 0.000
_refine_ls_structure_factor_coef Fsqd
_refine_ls_weighting_details 'w=1/[\s^2^(Fo^2^)+(0.0300P)^2^+0.9724P] where P=(Fo^2^+2Fc^2^)/3'
_refine_ls_weighting_scheme calc
_refine_ls_wR_factor_gt 0.0608
_refine_ls_wR_factor_ref 0.0615
_reflns_Friedel_coverage 0.000
_reflns_number_gt 2863
_reflns_number_total 2993
_reflns_threshold_expression 'I > 2\s(I)'
_cod_data_source_file d1dt01534f2.cif
_cod_data_source_block co_trans
_cod_depositor_comments
;
The following automatic conversions were performed:

data item '_exptl_absorpt_correction_type' value 'Multi-Scan' was
changed to 'multi-scan' in accordance with the
/home/data/users/saulius/crontab/automatic-downloads/rss-feeds/RSC/lib/dictionaries/cif_core.dic
dictionary named 'cif_core.dic' version 2.4.2 last updated on
2011-04-26.

Automatic conversion script
Id: cif_fix_values 7556 2019-12-06 15:28:31Z antanas 

 Adding full bibliography for 7707802--7707805.cif.
;
_cod_database_code 7707804
_shelx_shelxl_version_number 2014/7
_shelx_space_group_comment
;
The symmetry employed for this shelxl refinement is uniquely defined
by the following loop, which should always be used as a source of
symmetry information in preference to the above space-group names.
They are only intended as comments.
;
_shelx_estimated_absorpt_t_max 0.903
_shelx_estimated_absorpt_t_min 0.808
_olex2_refinement_description
;
1.a Secondary CH2 refined with riding coordinates:
 C4(H4A,H4B), C3(H3A,H3B), C2(H2A,H2B), C6(H6A,H6B), C5(H5A,H5B), C1(H1A,H1B)
1.b Aromatic/amide H refined with riding coordinates:
 C8(H8), C9(H9), C11(H11), C10(H10)
;
_olex2_submission_special_instructions 'No special instructions were received'

loop_
_space_group_symop_operation_xyz
'x, y, z'
'-x+1/2, y+1/2, -z+1/2'
'-x, -y, -z'
'x-1/2, -y-1/2, z-1/2'

loop_
_atom_site_label
_atom_site_type_symbol
_atom_site_fract_x
_atom_site_fract_y
_atom_site_fract_z
_atom_site_U_iso_or_equiv
_atom_site_adp_type
_atom_site_occupancy
_atom_site_site_symmetry_order
_atom_site_calc_flag
_atom_site_refinement_flags_posn
_atom_site_refinement_flags_adp
_atom_site_refinement_flags_occupancy
_atom_site_disorder_assembly
_atom_site_disorder_group
Co01 Co 0.5000 0.5000 0.5000 0.00881(8) Uani 1 2 d S . P . .
Cl1 Cl 0.35226(3) 0.84519(2) 0.61181(3) 0.01418(9) Uani 1 1 d . . . . .
N1 N 0.37686(12) 0.53333(7) 0.30297(10) 0.0108(2) Uani 1 1 d . . . . .
N2 N 0.35500(12) 0.58257(8) 0.54946(11) 0.0119(2) Uani 1 1 d . . . . .
O1 O 0.40623(13) 0.93345(8) 0.67708(13) 0.0316(3) Uani 1 1 d . . . . .
O2 O 0.43223(14) 0.82196(10) 0.52104(12) 0.0334(3) Uani 1 1 d . . . . .
O3 O 0.37869(16) 0.77132(9) 0.71119(12) 0.0364(3) Uani 1 1 d . . . . .
O4 O 0.18983(11) 0.85139(8) 0.53643(11) 0.0235(2) Uani 1 1 d . . . . .
C8 C 0.06509(15) 0.36019(9) 0.28937(13) 0.0146(2) Uani 1 1 d . . . . .
H8 H -0.0110 0.3791 0.2066 0.019(4) Uiso 1 1 calc R . . . .
C4 C 0.29462(14) 0.54715(10) 0.65372(13) 0.0153(3) Uani 1 1 d . . . . .
H4A H 0.2390 0.4872 0.6223 0.020(4) Uiso 1 1 calc R . . . .
H4B H 0.2209 0.5935 0.6663 0.020(4) Uiso 1 1 calc R . . . .
C3 C 0.22894(14) 0.61221(9) 0.42421(13) 0.0143(2) Uani 1 1 d . . . . .
H3A H 0.1839 0.6726 0.4395 0.016(4) Uiso 1 1 calc R . . . .
H3B H 0.1469 0.5639 0.3975 0.015(4) Uiso 1 1 calc R . . . .
C9 C 0.03127(15) 0.29456(9) 0.37226(14) 0.0166(3) Uani 1 1 d . . . . .
H9 H -0.0690 0.2686 0.3483 0.023(4) Uiso 1 1 calc R . . . .
C7 C 0.21262(14) 0.39814(8) 0.32917(13) 0.0120(2) Uani 1 1 d . . . . .
C2 C 0.29834(15) 0.62356(9) 0.31481(13) 0.0144(2) Uani 1 1 d . . . . .
H2A H 0.2170 0.6384 0.2274 0.020(4) Uiso 1 1 calc R . . . .
H2B H 0.3733 0.6760 0.3381 0.014(4) Uiso 1 1 calc R . . . .
C6 C 0.25711(14) 0.46126(9) 0.23467(12) 0.0133(2) Uani 1 1 d . . . . .
H6A H 0.2956 0.4216 0.1758 0.020(4) Uiso 1 1 calc R . . . .
H6B H 0.1641 0.4944 0.1756 0.017(4) Uiso 1 1 calc R . . . .
C11 C 0.28894(16) 0.30941(10) 0.52318(13) 0.0183(3) Uani 1 1 d . . . . .
H11 H 0.3675 0.2903 0.6043 0.024(5) Uiso 1 1 calc R . . . .
C5 C 0.42283(15) 0.53087(10) 0.78837(13) 0.0157(3) Uani 1 1 d . . . . .
H5A H 0.3765 0.5174 0.8582 0.025(5) Uiso 1 1 calc R . . . .
H5B H 0.4832 0.5897 0.8150 0.019(4) Uiso 1 1 calc R . . . .
C1 C 0.46851(14) 0.54920(9) 0.21249(13) 0.0139(2) Uani 1 1 d . . . . .
H1A H 0.5292 0.6077 0.2414 0.015(4) Uiso 1 1 calc R . . . .
H1B H 0.3967 0.5591 0.1188 0.016(4) Uiso 1 1 calc R . . . .
C10 C 0.14633(17) 0.26734(9) 0.49095(14) 0.0185(3) Uani 1 1 d . . . . .
H10 H 0.1276 0.2210 0.5486 0.027(5) Uiso 1 1 calc R . . . .
N3 N 0.32307(12) 0.37569(8) 0.44662(11) 0.0146(2) Uani 1 1 d . . . . .
H2 H 0.4083(19) 0.6343(12) 0.5824(17) 0.014(4) Uiso 1 1 d . . . . .

loop_
_atom_site_aniso_label
_atom_site_aniso_U_11
_atom_site_aniso_U_22
_atom_site_aniso_U_33
_atom_site_aniso_U_23
_atom_site_aniso_U_13
_atom_site_aniso_U_12
Co01 0.00836(12) 0.00886(12) 0.00933(12) 0.00001(8) 0.00322(9) 0.00061(8)
Cl1 0.01560(15) 0.01348(15) 0.01313(15) -0.00015(10) 0.00456(11) -0.00039(10)
N1 0.0105(5) 0.0104(5) 0.0120(5) 0.0003(4) 0.0045(4) -0.0013(4)
N2 0.0110(5) 0.0119(5) 0.0129(5) -0.0006(4) 0.0042(4) 0.0000(4)
O1 0.0219(5) 0.0192(5) 0.0488(7) -0.0140(5) 0.0058(5) -0.0050(4)
O2 0.0293(6) 0.0489(7) 0.0278(6) -0.0031(5) 0.0172(5) 0.0097(5)
O3 0.0515(8) 0.0295(6) 0.0229(6) 0.0129(5) 0.0062(5) 0.0010(5)
O4 0.0140(5) 0.0297(6) 0.0241(5) -0.0002(4) 0.0033(4) -0.0039(4)
C8 0.0121(6) 0.0136(6) 0.0184(6) -0.0030(5) 0.0058(5) -0.0009(5)
C4 0.0122(6) 0.0193(6) 0.0169(6) 0.0001(5) 0.0084(5) 0.0009(5)
C3 0.0113(5) 0.0145(6) 0.0159(6) 0.0000(5) 0.0033(5) 0.0031(4)
C9 0.0157(6) 0.0137(6) 0.0239(6) -0.0058(5) 0.0112(5) -0.0037(5)
C7 0.0128(6) 0.0104(5) 0.0143(6) -0.0027(4) 0.0063(5) -0.0003(4)
C2 0.0148(6) 0.0121(6) 0.0154(6) 0.0019(5) 0.0040(5) 0.0027(5)
C6 0.0120(5) 0.0155(6) 0.0117(5) -0.0016(5) 0.0031(4) -0.0040(5)
C11 0.0221(7) 0.0163(6) 0.0150(6) 0.0009(5) 0.0046(5) -0.0032(5)
C5 0.0154(6) 0.0201(6) 0.0141(6) -0.0007(5) 0.0083(5) -0.0005(5)
C1 0.0144(6) 0.0155(6) 0.0129(6) 0.0023(5) 0.0061(5) -0.0022(5)
C10 0.0263(7) 0.0136(6) 0.0196(6) -0.0019(5) 0.0129(5) -0.0058(5)
N3 0.0151(5) 0.0139(5) 0.0144(5) -0.0007(4) 0.0047(4) -0.0019(4)

loop_
_atom_type_symbol
_atom_type_description
_atom_type_scat_dispersion_real
_atom_type_scat_dispersion_imag
_atom_type_scat_source
C C 0.0033 0.0016 'International Tables Vol C Tables 4.2.6.8 and 6.1.1.4'
H H 0.0000 0.0000 'International Tables Vol C Tables 4.2.6.8 and 6.1.1.4'
Cl Cl 0.1484 0.1585 'International Tables Vol C Tables 4.2.6.8 and 6.1.1.4'
Co Co 0.3494 0.9721 'International Tables Vol C Tables 4.2.6.8 and 6.1.1.4'
N N 0.0061 0.0033 'International Tables Vol C Tables 4.2.6.8 and 6.1.1.4'
O O 0.0106 0.0060 'International Tables Vol C Tables 4.2.6.8 and 6.1.1.4'

loop_
_geom_angle_atom_site_label_1
_geom_angle_atom_site_label_2
_geom_angle_atom_site_label_3
_geom_angle
_geom_angle_site_symmetry_1
_geom_angle_site_symmetry_3
_geom_angle_publ_flag
N1 Co01 N1 180.0 3_666 . ?
N1 Co01 N3 99.71(4) . 3_666 ?
N1 Co01 N3 80.29(4) . . ?
N1 Co01 N3 80.29(4) 3_666 3_666 ?
N1 Co01 N3 99.71(4) 3_666 . ?
N2 Co01 N1 93.58(4) . 3_666 ?
N2 Co01 N1 86.42(4) 3_666 3_666 ?
N2 Co01 N1 93.58(4) 3_666 . ?
N2 Co01 N1 86.42(4) . . ?
N2 Co01 N2 180.00(5) . 3_666 ?
N2 Co01 N3 91.35(4) 3_666 3_666 ?
N2 Co01 N3 91.35(4) . . ?
N2 Co01 N3 88.65(4) 3_666 . ?
N2 Co01 N3 88.65(4) . 3_666 ?
N3 Co01 N3 180.0 . 3_666 ?
O1 Cl1 O2 110.09(8) . . ?
O1 Cl1 O3 110.14(8) . . ?
O1 Cl1 O4 109.63(7) . . ?
O2 Cl1 O3 108.57(8) . . ?
O2 Cl1 O4 109.34(7) . . ?
O3 Cl1 O4 109.04(7) . . ?
C2 N1 Co01 103.31(7) . . ?
C6 N1 Co01 112.96(7) . . ?
C6 N1 C2 108.70(10) . . ?
C1 N1 Co01 115.94(8) . . ?
C1 N1 C2 108.93(9) . . ?
C1 N1 C6 106.77(9) . . ?
Co01 N2 H2 104.7(11) . . ?
C4 N2 Co01 117.33(8) . . ?
C4 N2 C3 111.59(10) . . ?
C4 N2 H2 107.1(11) . . ?
C3 N2 Co01 109.36(8) . . ?
C3 N2 H2 105.9(11) . . ?
C9 C8 H8 120.5 . . ?
C9 C8 C7 118.95(12) . . ?
C7 C8 H8 120.5 . . ?
N2 C4 H4A 109.3 . . ?
N2 C4 H4B 109.3 . . ?
N2 C4 C5 111.50(10) . . ?
H4A C4 H4B 108.0 . . ?
C5 C4 H4A 109.3 . . ?
C5 C4 H4B 109.3 . . ?
N2 C3 H3A 110.3 . . ?
N2 C3 H3B 110.3 . . ?
N2 C3 C2 107.02(10) . . ?
H3A C3 H3B 108.6 . . ?
C2 C3 H3A 110.3 . . ?
C2 C3 H3B 110.3 . . ?
C8 C9 H9 120.6 . . ?
C8 C9 C10 118.82(12) . . ?
C10 C9 H9 120.6 . . ?
C8 C7 C6 119.95(11) . . ?
N3 C7 C8 122.88(12) . . ?
N3 C7 C6 117.01(11) . . ?
N1 C2 C3 108.70(10) . . ?
N1 C2 H2A 110.0 . . ?
N1 C2 H2B 110.0 . . ?
C3 C2 H2A 110.0 . . ?
C3 C2 H2B 110.0 . . ?
H2A C2 H2B 108.3 . . ?
N1 C6 C7 114.75(10) . . ?
N1 C6 H6A 108.6 . . ?
N1 C6 H6B 108.6 . . ?
C7 C6 H6A 108.6 . . ?
C7 C6 H6B 108.6 . . ?
H6A C6 H6B 107.6 . . ?
C10 C11 H11 118.0 . . ?
N3 C11 H11 118.0 . . ?
N3 C11 C10 123.96(13) . . ?
C4 C5 H5A 108.6 . . ?
C4 C5 H5B 108.6 . . ?
C4 C5 C1 114.52(11) . 3_666 ?
H5A C5 H5B 107.6 . . ?
C1 C5 H5A 108.6 3_666 . ?
C1 C5 H5B 108.6 3_666 . ?
N1 C1 C5 114.57(10) . 3_666 ?
N1 C1 H1A 108.6 . . ?
N1 C1 H1B 108.6 . . ?
C5 C1 H1A 108.6 3_666 . ?
C5 C1 H1B 108.6 3_666 . ?
H1A C1 H1B 107.6 . . ?
C9 C10 H10 120.9 . . ?
C11 C10 C9 118.30(12) . . ?
C11 C10 H10 120.9 . . ?
C7 N3 Co01 106.93(8) . . ?
C7 N3 C11 116.97(11) . . ?
C11 N3 Co01 132.35(9) . . ?

loop_
_geom_bond_atom_site_label_1
_geom_bond_atom_site_label_2
_geom_bond_distance
_geom_bond_site_symmetry_2
_geom_bond_publ_flag
Co01 N1 2.0455(10) . ?
Co01 N1 2.0455(10) 3_666 ?
Co01 N2 1.9843(10) . ?
Co01 N2 1.9843(10) 3_666 ?
Co01 N3 2.3409(11) . ?
Co01 N3 2.3410(11) 3_666 ?
Cl1 O1 1.4316(11) . ?
Cl1 O2 1.4359(11) . ?
Cl1 O3 1.4393(11) . ?
Cl1 O4 1.4430(10) . ?
N1 C2 1.4987(16) . ?
N1 C6 1.4975(15) . ?
N1 C1 1.4970(15) . ?
N2 C4 1.4813(16) . ?
N2 C3 1.4879(16) . ?
N2 H2 0.886(18) . ?
C8 H8 0.9500 . ?
C8 C9 1.3834(19) . ?
C8 C7 1.3940(17) . ?
C4 H4A 0.9900 . ?
C4 H4B 0.9900 . ?
C4 C5 1.5192(18) . ?
C3 H3A 0.9900 . ?
C3 H3B 0.9900 . ?
C3 C2 1.5094(18) . ?
C9 H9 0.9500 . ?
C9 C10 1.387(2) . ?
C7 C6 1.4977(17) . ?
C7 N3 1.3422(17) . ?
C2 H2A 0.9900 . ?
C2 H2B 0.9900 . ?
C6 H6A 0.9900 . ?
C6 H6B 0.9900 . ?
C11 H11 0.9500 . ?
C11 C10 1.3830(19) . ?
C11 N3 1.3447(17) . ?
C5 H5A 0.9900 . ?
C5 H5B 0.9900 . ?
C5 C1 1.5207(18) 3_666 ?
C1 C5 1.5207(18) 3_666 ?
C1 H1A 0.9900 . ?
C1 H1B 0.9900 . ?
C10 H10 0.9500 . ?

loop_
_geom_torsion_atom_site_label_1
_geom_torsion_atom_site_label_2
_geom_torsion_atom_site_label_3
_geom_torsion_atom_site_label_4
_geom_torsion
_geom_torsion_site_symmetry_1
_geom_torsion_site_symmetry_2
_geom_torsion_site_symmetry_3
_geom_torsion_site_symmetry_4
_geom_torsion_publ_flag
Co01 N1 C2 C3 -46.51(11) . . . . ?
Co01 N1 C6 C7 19.59(13) . . . . ?
Co01 N1 C1 C5 53.41(12) . . . 3_666 ?
Co01 N2 C4 C5 61.29(13) . . . . ?
Co01 N2 C3 C2 -34.75(11) . . . . ?
N2 C4 C5 C1 -67.40(14) . . . 3_666 ?
N2 C3 C2 N1 55.17(13) . . . . ?
C8 C9 C10 C11 1.97(19) . . . . ?
C8 C7 C6 N1 150.86(11) . . . . ?
C8 C7 N3 Co01 -156.95(10) . . . . ?
C8 C7 N3 C11 3.94(18) . . . . ?
C4 N2 C3 C2 -166.23(10) . . . . ?
C3 N2 C4 C5 -171.43(10) . . . . ?
C9 C8 C7 C6 173.43(12) . . . . ?
C9 C8 C7 N3 -1.78(19) . . . . ?
C7 C8 C9 C10 -1.28(19) . . . . ?
C2 N1 C6 C7 -94.44(12) . . . . ?
C2 N1 C1 C5 169.36(10) . . . 3_666 ?
C6 N1 C2 C3 73.71(12) . . . . ?
C6 N1 C1 C5 -73.43(13) . . . 3_666 ?
C6 C7 N3 Co01 27.71(13) . . . . ?
C6 C7 N3 C11 -171.39(11) . . . . ?
C1 N1 C2 C3 -170.31(10) . . . . ?
C1 N1 C6 C7 148.19(11) . . . . ?
C10 C11 N3 Co01 151.71(11) . . . . ?
C10 C11 N3 C7 -3.2(2) . . . . ?
N3 C7 C6 N1 -33.66(16) . . . . ?
N3 C11 C10 C9 0.3(2) . . . . ?
